data_4307100
loop_
_publ_author_name
'Wen-Tong Chen'
'Guo-Cong Guo'
'Ming-Sheng Wang'
'Gang Xu'
'Li-Zhen Cai'
'Takashiro Akitsu'
'Motoko Akita-Tanaka'
'Akiyuki Matsushita'
'Jin-Shun Huang'

_publ_section_title
;
Self-Assembly and Characterization of Cyano-Bridged Bimetallic [Ln-Fe]
and [Ln-Co] Complexes (Ln = La, Pr, Nd and Sm). Nature of the Magnetic
Interactions between the Ln3+ and Fe3+ Ions
;
_journal_name_full 'Inorganic Chemistry'
_journal_page_first 2105
_journal_page_last 2114
_journal_paper_doi 10.1021/ic061609p
_journal_volume 46
_journal_year 2007
_chemical_formula_moiety Pr(DMSO)4(H2O)3Co(CN)6.H2O
_chemical_formula_sum 'C14 H32 Co N6 O8 Pr S4'
_chemical_formula_weight 740.54
_chemical_melting_point ?
_chemical_name_common Pr(DMSO)4(H2O)3Co(CN)6.H2O
_chemical_name_systematic Pr(DMSO)4(H2O)3Co(CN)6.H2O
_space_group_IT_number 14
_symmetry_cell_setting monoclinic
_symmetry_space_group_name_Hall '-P 2yn'
_symmetry_space_group_name_H-M 'P 1 21/n 1'
_atom_sites_solution_hydrogens geom
_atom_sites_solution_primary direct
_atom_sites_solution_secondary difmap
_audit_creation_method SHELXL-97
_cell_angle_alpha 90.00
_cell_angle_beta 108.049(3)
_cell_angle_gamma 90.00
_cell_formula_units_Z 4
_cell_length_a 14.882(5)
_cell_length_b 13.661(4)
_cell_length_c 15.292(5)
_cell_measurement_temperature 293(2)
_cell_volume 2955.9(16)
_computing_cell_refinement 'CrystalClear (Rigaku Corp., 2002)'
_computing_data_collection 'CrystalClear (Rigaku Corp., 2002)'
_computing_data_reduction 'CrystalClear (Rigaku Corp., 2002)'
_computing_publication_material 'Siemens SHELXTL^TM^ 5'
_computing_structure_refinement 'Siemens SHELXTL^TM^ 5'
_computing_structure_solution 'Siemens SHELXTL^TM^ 5'
_diffrn_ambient_temperature 293(2)
_diffrn_measured_fraction_theta_full 0.994
_diffrn_measured_fraction_theta_max 0.994
_diffrn_measurement_device_type 'Rigaku Mercury CCD'
_diffrn_measurement_method \w
_diffrn_radiation_monochromator graphite
_diffrn_radiation_source 'rotating-anode generator'
_diffrn_radiation_type MoK\a
_diffrn_radiation_wavelength 0.71073
_diffrn_reflns_av_R_equivalents 0.0433
_diffrn_reflns_av_sigmaI/netI 0.0430
_diffrn_reflns_limit_h_max 17
_diffrn_reflns_limit_h_min -15
_diffrn_reflns_limit_k_max 16
_diffrn_reflns_limit_k_min -16
_diffrn_reflns_limit_l_max 16
_diffrn_reflns_limit_l_min -18
_diffrn_reflns_number 19092
_diffrn_reflns_theta_full 25.03
_diffrn_reflns_theta_max 25.03
_diffrn_reflns_theta_min 4.08
_exptl_absorpt_coefficient_mu 2.517
_exptl_absorpt_correction_T_max 1.0000
_exptl_absorpt_correction_T_min 0.9041
_exptl_absorpt_correction_type multi-scan
_exptl_absorpt_process_details 'Sphere (Rigaku CrystalClear)'
_exptl_crystal_colour Green
_exptl_crystal_density_diffrn 1.664
_exptl_crystal_density_meas ?
_exptl_crystal_density_method .
_exptl_crystal_description Block
_exptl_crystal_F_000 1488
_exptl_crystal_size_max 0.16
_exptl_crystal_size_mid 0.14
_exptl_crystal_size_min 0.05
_refine_diff_density_max 0.758
_refine_diff_density_min -0.645
_refine_diff_density_rms 0.111
_refine_ls_extinction_coef 0
_refine_ls_extinction_method none
_refine_ls_goodness_of_fit_ref 1.006
_refine_ls_hydrogen_treatment mixed
_refine_ls_matrix_type full
_refine_ls_number_parameters 327
_refine_ls_number_reflns 5191
_refine_ls_number_restraints 13
_refine_ls_restrained_S_all 1.010
_refine_ls_R_factor_all 0.0815
_refine_ls_R_factor_gt 0.0619
_refine_ls_shift/su_max 0.002
_refine_ls_shift/su_mean 0.000
_refine_ls_structure_factor_coef Fsqd
_refine_ls_weighting_details 'calc w=1/[\s^2^(Fo^2^)+(0.1254P)^2^+12.9874P] where P=(Fo^2^+2Fc^2^)/3'
_refine_ls_weighting_scheme calc
_refine_ls_wR_factor_gt 0.1889
_refine_ls_wR_factor_ref 0.2060
_reflns_number_gt 4169
_reflns_number_total 5191
_reflns_threshold_expression >2sigma(I)
_cod_data_source_file ic061609psi20060824_114410_03.cif
_cod_data_source_block 14
_cod_depositor_comments
;
The following automatic conversions were performed:
'_exptl_absorpt_correction_type' value 'Multi-scan' changed to
'multi-scan' according to
'/home/saulius/struct/CIF-dictionaries/cif_core.dic' dictionary named
'cif_core.dic' version 2.4.1 from 2010-06-29.

Automatic conversion script
Id: cif_fix_enum 1527 2010-12-29 10:47:43Z saulius 

The following automatic conversions were performed:

'_chemical_melting_point' value 'not measured' was changed to '?' -
the value is undefined or not given.

Automatic conversion script
Id: cif_fix_values 1646 2011-03-28 12:23:43Z adriana 
;
_cod_database_code 4307100

loop_
_symmetry_equiv_pos_as_xyz
'x, y, z'
'-x+1/2, y+1/2, -z+1/2'
'-x, -y, -z'
'x-1/2, -y-1/2, z-1/2'

loop_
_atom_site_label
_atom_site_type_symbol
_atom_site_fract_x
_atom_site_fract_y
_atom_site_fract_z
_atom_site_U_iso_or_equiv
_atom_site_adp_type
_atom_site_occupancy
_atom_site_symmetry_multiplicity
_atom_site_calc_flag
_atom_site_refinement_flags
_atom_site_disorder_assembly
_atom_site_disorder_group
Pr1 Pr 0.881386(11) 0.254418(10) 0.095608(11) 0.02566(5) Uani 1 1 d . . .
Co1 Co 1.25296(3) 0.24841(2) 0.07352(3) 0.02425(11) Uani 1 1 d . . .
C1 C 1.2574(2) 0.3859(2) 0.0589(2) 0.0324(9) Uani 1 1 d . . .
N1 N 1.2582(2) 0.4677(2) 0.0451(2) 0.0505(10) Uani 1 1 d . . .
C2 C 1.2472(2) 0.1098(2) 0.0778(2) 0.0340(9) Uani 1 1 d . . .
N2 N 1.2418(2) 0.02635(19) 0.0753(2) 0.0534(11) Uani 1 1 d . . .
C3 C 1.2297(2) 0.2368(2) -0.0553(2) 0.0293(8) Uani 1 1 d . . .
N3 N 1.2189(2) 0.2282(2) -0.1312(2) 0.0526(10) Uani 1 1 d . . .
C4 C 1.2791(2) 0.25376(19) 0.2027(2) 0.0331(9) Uani 1 1 d . . .
N4 N 1.2953(3) 0.25356(18) 0.2819(2) 0.0494(10) Uani 1 1 d . . .
C5 C 1.3849(2) 0.2391(2) 0.0930(2) 0.0422(11) Uani 1 1 d . . .
N5 N 1.4648(3) 0.2310(3) 0.1060(3) 0.0725(14) Uani 1 1 d . . .
C6 C 1.1223(2) 0.25556(18) 0.0617(2) 0.0291(9) Uani 1 1 d . . .
N6 N 1.0442(2) 0.25791(18) 0.0629(2) 0.0393(8) Uani 1 1 d . . .
O11 O 0.75243(16) 0.15349(17) 0.10703(19) 0.0594(9) Uani 1 1 d . . .
S11A S 0.74009(8) 0.04778(8) 0.13196(9) 0.0523(4) Uani 0.841(2) 1 d P . .
S11B S 0.6902(4) 0.1044(4) 0.1611(5) 0.0523(4) Uani 0.16 1 d P . .
C11 C 0.7165(5) 0.0502(5) 0.2357(4) 0.156(3) Uani 1 1 d . . .
H11A H 0.6722 0.0032 0.2464 0.187 Uiso 1 1 calc R . .
H11B H 0.7644 0.0750 0.2897 0.187 Uiso 1 1 calc R . .
C12 C 0.6216(3) 0.0227(4) 0.0627(4) 0.113(2) Uani 1 1 d . . .
H12A H 0.5896 -0.0348 0.0757 0.136 Uiso 1 1 calc R . .
H12B H 0.5986 0.0494 0.0010 0.136 Uiso 1 1 calc R . .
O21 O 0.94486(18) 0.41508(18) 0.1446(2) 0.0660(9) Uani 1 1 d . . .
S21A S 1.01144(8) 0.48534(9) 0.12347(8) 0.0405(3) Uani 0.687(2) 1 d P . .
S21B S 0.99619(19) 0.4870(2) 0.20306(19) 0.0405(3) Uani 0.31 1 d P . .
C21 C 0.9746(3) 0.6044(3) 0.1488(3) 0.0706(17) Uani 1 1 d . . .
H21A H 1.0214 0.6557 0.1696 0.085 Uiso 1 1 calc R . .
H21B H 0.9099 0.6251 0.1192 0.085 Uiso 1 1 calc R . .
C22 C 1.1179(3) 0.4784(3) 0.2123(3) 0.0742(17) Uani 1 1 d . . .
H22A H 1.1573 0.5363 0.2285 0.089 Uiso 1 1 calc R . .
H22B H 1.1495 0.4157 0.2269 0.089 Uiso 1 1 calc R . .
O31 O 0.95600(16) 0.10171(16) 0.15108(18) 0.0543(8) Uani 1 1 d . . .
S31A S 1.02247(6) 0.02877(6) 0.12827(6) 0.0354(3) Uani 0.904(2) 1 d P . .
S31B S 0.9924(6) 0.0164(6) 0.1902(6) 0.0354(3) Uani 0.10 1 d P . .
C31 C 0.9712(3) -0.0886(3) 0.1350(3) 0.0609(14) Uani 1 1 d . . .
H31A H 0.9078 -0.1027 0.0952 0.073 Uiso 1 1 calc R . .
H31B H 1.0121 -0.1441 0.1587 0.073 Uiso 1 1 calc R . .
C32 C 1.1200(3) 0.0209(3) 0.2280(3) 0.0649(14) Uani 1 1 d . . .
H32A H 1.1519 0.0803 0.2559 0.078 Uiso 1 1 calc R . .
H32B H 1.1557 -0.0396 0.2418 0.078 Uiso 1 1 calc R . .
O41 O 0.9155(3) 0.2596(2) 0.2596(3) 0.0990(14) Uani 1 1 d U . .
S41A S 0.95855(12) 0.26338(10) 0.35999(9) 0.0635(5) Uani 0.786(3) 1 d P . .
S41B S 1.0203(4) 0.2141(4) 0.3328(3) 0.0635(5) Uani 0.21 1 d P . .
C41 C 0.9513(5) 0.1408(4) 0.3968(4) 0.124(3) Uani 1 1 d . . .
H41A H 0.8994 0.0996 0.3622 0.148 Uiso 1 1 calc R . .
H41B H 0.9814 0.1238 0.4608 0.148 Uiso 1 1 calc R . .
C42 C 1.0806(6) 0.2630(5) 0.3827(7) 0.139(2) Uani 1 1 d U . .
H42A H 1.1093 0.3142 0.3563 0.167 Uiso 1 1 calc R . .
H42B H 1.1200 0.2348 0.4399 0.167 Uiso 1 1 calc R . .
O1W O 0.73999(15) 0.35927(17) 0.08111(17) 0.0504(8) Uani 1 1 d . . .
H1WA H 0.7155 0.3431 0.1201 0.076 Uiso 1 1 calc R . .
O2W O 0.84167(17) 0.35773(15) -0.05024(14) 0.0434(7) Uani 1 1 d . . .
H2WA H 0.7860 0.3741 -0.0650 0.065 Uiso 1 1 calc R . .
O3W O 0.83859(18) 0.15312(16) -0.04520(15) 0.0497(8) Uani 1 1 d . . .
H3WA H 0.7832 0.1361 -0.0579 0.075 Uiso 1 1 calc R . .
O4W O 0.62952(17) 0.3445(2) 0.18491(14) 0.0571(9) Uani 1 1 d D . .
H4WA H 0.6577(13) 0.3287(12) 0.2404(3) 0.092(15) Uiso 1 1 d D . .

loop_
_atom_site_aniso_label
_atom_site_aniso_U_11
_atom_site_aniso_U_22
_atom_site_aniso_U_33
_atom_site_aniso_U_23
_atom_site_aniso_U_13
_atom_site_aniso_U_12
Pr1 0.02400(8) 0.02576(8) 0.02562(8) 0.00192(6) 0.00534(6) -0.00141(6)
Co1 0.02496(18) 0.02274(18) 0.02381(17) 0.00063(14) 0.00576(15) -0.00124(15)
C1 0.0454(17) 0.0245(13) 0.0290(14) -0.0024(12) 0.0141(12) -0.0029(13)
N1 0.0579(17) 0.0327(14) 0.0595(17) 0.0062(13) 0.0161(15) -0.0022(13)
C2 0.0320(16) 0.0391(15) 0.0240(14) -0.0061(13) -0.0015(13) 0.0000(14)
N2 0.080(2) 0.0232(12) 0.0486(17) 0.0019(12) 0.0081(16) 0.0032(14)
C3 0.0244(14) 0.0364(15) 0.0263(14) 0.0000(12) 0.0065(11) -0.0035(12)
N3 0.0604(18) 0.0618(17) 0.0378(15) 0.0033(14) 0.0184(13) -0.0084(16)
C4 0.0342(15) 0.0305(15) 0.0346(15) 0.0113(12) 0.0104(12) -0.0002(12)
N4 0.073(2) 0.0414(16) 0.0303(14) 0.0032(11) 0.0112(14) 0.0030(14)
C5 0.0327(18) 0.052(2) 0.0386(18) 0.0060(15) 0.0069(15) 0.0015(15)
N5 0.0396(18) 0.103(3) 0.069(2) 0.008(2) 0.0087(17) 0.0044(18)
C6 0.0324(15) 0.0201(13) 0.0300(15) 0.0006(11) 0.0024(13) -0.0062(11)
N6 0.0280(12) 0.0460(16) 0.0459(15) 0.0012(12) 0.0143(11) -0.0028(11)
O11 0.0464(12) 0.0396(12) 0.0997(18) 0.0179(12) 0.0338(12) -0.0036(11)
S11A 0.0457(5) 0.0360(5) 0.0828(7) 0.0080(5) 0.0311(5) -0.0023(4)
S11B 0.0457(5) 0.0360(5) 0.0828(7) 0.0080(5) 0.0311(5) -0.0023(4)
C11 0.206(6) 0.182(5) 0.088(3) 0.045(3) 0.057(3) -0.079(4)
C12 0.077(3) 0.127(4) 0.133(5) -0.008(3) 0.028(3) -0.075(2)
O21 0.0648(15) 0.0474(13) 0.0940(18) -0.0351(12) 0.0364(13) -0.0248(12)
S21A 0.0374(6) 0.0432(5) 0.0402(5) -0.0096(5) 0.0111(5) -0.0138(5)
S21B 0.0374(6) 0.0432(5) 0.0402(5) -0.0096(5) 0.0111(5) -0.0138(5)
C21 0.054(2) 0.0379(18) 0.112(3) 0.009(2) 0.014(2) 0.0046(18)
C22 0.041(2) 0.055(2) 0.101(3) 0.006(2) -0.016(2) 0.0060(19)
O31 0.0439(12) 0.0394(11) 0.0826(16) 0.0219(11) 0.0239(12) 0.0225(10)
S31A 0.0317(4) 0.0376(4) 0.0361(4) 0.0093(4) 0.0094(3) 0.0037(4)
S31B 0.0317(4) 0.0376(4) 0.0361(4) 0.0093(4) 0.0094(3) 0.0037(4)
C31 0.051(2) 0.0345(17) 0.093(3) -0.0083(19) 0.016(2) -0.0005(17)
C32 0.039(2) 0.067(2) 0.068(3) -0.018(2) -0.013(2) 0.0194(19)
O41 0.132(3) 0.109(2) 0.0468(17) 0.0112(15) 0.0131(18) 0.0130(18)
S41A 0.0874(9) 0.0658(7) 0.0310(6) -0.0041(5) 0.0092(6) 0.0198(7)
S41B 0.0874(9) 0.0658(7) 0.0310(6) -0.0041(5) 0.0092(6) 0.0198(7)
C41 0.164(6) 0.100(4) 0.084(4) 0.011(3) 0.006(4) -0.007(4)
C42 0.124(4) 0.139(4) 0.144(4) 0.018(3) 0.025(3) -0.019(3)
O1W 0.0414(11) 0.0481(13) 0.0718(14) 0.0162(12) 0.0323(10) 0.0104(11)
O2W 0.0591(14) 0.0380(11) 0.0299(11) 0.0044(9) 0.0093(10) 0.0099(11)
O3W 0.0773(16) 0.0350(11) 0.0344(11) 0.0013(10) 0.0138(11) -0.0177(11)
O4W 0.0542(13) 0.0846(18) 0.0374(12) 0.0085(13) 0.0213(10) 0.0043(14)

loop_
_atom_type_symbol
_atom_type_description
_atom_type_scat_dispersion_real
_atom_type_scat_dispersion_imag
_atom_type_scat_source
C C 0.0033 0.0016 'International Tables Vol C Tables 4.2.6.8 and 6.1.1.4'
H H 0.0000 0.0000 'International Tables Vol C Tables 4.2.6.8 and 6.1.1.4'
N N 0.0061 0.0033 'International Tables Vol C Tables 4.2.6.8 and 6.1.1.4'
O O 0.0106 0.0060 'International Tables Vol C Tables 4.2.6.8 and 6.1.1.4'
S S 0.1246 0.1234 'International Tables Vol C Tables 4.2.6.8 and 6.1.1.4'
Co Co 0.3494 0.9721 'International Tables Vol C Tables 4.2.6.8 and 6.1.1.4'
Pr Pr -0.2180 2.8214 'International Tables Vol C Tables 4.2.6.8 and 6.1.1.4'

loop_
_geom_angle_atom_site_label_1
_geom_angle_atom_site_label_2
_geom_angle_atom_site_label_3
_geom_angle
_geom_angle_site_symmetry_1
_geom_angle_site_symmetry_3
_geom_angle_publ_flag
O31 Pr1 O41 74.37(11) . . ?
O31 Pr1 O11 76.60(8) . . ?
O41 Pr1 O11 81.76(13) . . ?
O31 Pr1 O21 126.06(8) . . ?
O41 Pr1 O21 73.33(11) . . ?
O11 Pr1 O21 137.75(10) . . ?
O31 Pr1 O3W 77.68(8) . . ?
O41 Pr1 O3W 147.22(10) . . ?
O11 Pr1 O3W 75.35(10) . . ?
O21 Pr1 O3W 138.57(9) . . ?
O31 Pr1 O1W 144.82(9) . . ?
O41 Pr1 O1W 88.59(12) . . ?
O11 Pr1 O1W 70.55(8) . . ?
O21 Pr1 O1W 75.18(8) . . ?
O3W Pr1 O1W 105.14(8) . . ?
O31 Pr1 O2W 138.54(9) . . ?
O41 Pr1 O2W 144.51(9) . . ?
O11 Pr1 O2W 113.93(8) . . ?
O21 Pr1 O2W 74.38(8) . . ?
O3W Pr1 O2W 67.69(7) . . ?
O1W Pr1 O2W 69.17(9) . . ?
O31 Pr1 N6 74.26(9) . . ?
O41 Pr1 N6 106.86(14) . . ?
O11 Pr1 N6 145.79(8) . . ?
O21 Pr1 N6 75.35(9) . . ?
O3W Pr1 N6 81.24(9) . . ?
O1W Pr1 N6 140.85(8) . . ?
O2W Pr1 N6 78.48(9) . . ?
C4 Co1 C1 94.67(12) . . ?
C4 Co1 C5 88.31(15) . . ?
C1 Co1 C5 90.72(14) . . ?
C4 Co1 C2 89.99(12) . . ?
C1 Co1 C2 175.32(14) . . ?
C5 Co1 C2 89.05(14) . . ?
C4 Co1 C3 177.13(12) . . ?
C1 Co1 C3 87.83(13) . . ?
C5 Co1 C3 90.27(15) . . ?
C2 Co1 C3 87.49(13) . . ?
C4 Co1 C6 88.30(15) . . ?
C1 Co1 C6 90.56(13) . . ?
C5 Co1 C6 176.46(15) . . ?
C2 Co1 C6 89.94(12) . . ?
C3 Co1 C6 93.08(14) . . ?
N1 C1 Co1 176.3(3) . . ?
N2 C2 Co1 176.4(3) . . ?
N3 C3 Co1 177.5(3) . . ?
N4 C4 Co1 177.6(2) . . ?
N5 C5 Co1 178.1(3) . . ?
N6 C6 Co1 173.9(3) . . ?
C6 N6 Pr1 170.0(3) . . ?
S11A O11 S11B 47.6(2) . . ?
S11A O11 Pr1 136.22(14) . . ?
S11B O11 Pr1 153.4(3) . . ?
S11B S11A O11 68.4(3) . . ?
S11B S11A C11 49.2(4) . . ?
O11 S11A C11 106.7(3) . . ?
S11B S11A C12 75.1(3) . . ?
O11 S11A C12 102.0(2) . . ?
C11 S11A C12 96.0(3) . . ?
S11A S11B C11 84.8(5) . . ?
S11A S11B O11 64.1(3) . . ?
C11 S11B O11 129.2(5) . . ?
S11A S11B C12 65.5(3) . . ?
C11 S11B C12 107.4(5) . . ?
O11 S11B C12 95.4(4) . . ?
S11B C11 S11A 45.9(4) . . ?
S11B C11 H11A 119.0 . . ?
S11A C11 H11A 119.0 . . ?
S11B C11 H11B 119.0 . . ?
S11A C11 H11B 119.0 . . ?
H11A C11 H11B 116.5 . . ?
S11A C12 S11B 39.4(2) . . ?
S11A C12 H12A 119.4 . . ?
S11B C12 H12A 119.4 . . ?
S11A C12 H12B 119.4 . . ?
S11B C12 H12B 119.4 . . ?
H12A C12 H12B 117.1 . . ?
S21B O21 S21A 53.93(17) . . ?
S21B O21 Pr1 158.1(2) . . ?
S21A O21 Pr1 137.97(19) . . ?
S21B S21A O21 59.21(17) . . ?
S21B S21A C22 69.7(2) . . ?
O21 S21A C22 107.6(2) . . ?
S21B S21A C21 68.3(2) . . ?
O21 S21A C21 105.6(2) . . ?
C22 S21A C21 98.4(2) . . ?
S21A S21B O21 66.86(19) . . ?
S21A S21B C22 66.8(2) . . ?
O21 S21B C22 110.4(3) . . ?
S21A S21B C21 69.0(2) . . ?
O21 S21B C21 110.6(2) . . ?
C22 S21B C21 97.4(3) . . ?
S21B C21 S21A 42.72(14) . . ?
S21B C21 H21A 119.2 . . ?
S21A C21 H21A 119.2 . . ?
S21B C21 H21B 119.2 . . ?
S21A C21 H21B 119.2 . . ?
H21A C21 H21B 116.8 . . ?
S21A C22 S21B 43.58(14) . . ?
S21A C22 H22A 119.2 . . ?
S21B C22 H22A 119.2 . . ?
S21A C22 H22B 119.2 . . ?
S21B C22 H22B 119.2 . . ?
H22A C22 H22B 116.7 . . ?
S31B O31 S31A 48.1(4) . . ?
S31B O31 Pr1 172.9(5) . . ?
S31A O31 Pr1 138.99(17) . . ?
S31B S31A O31 58.2(4) . . ?
S31B S31A C32 73.1(4) . . ?
O31 S31A C32 105.25(18) . . ?
S31B S31A C31 63.3(4) . . ?
O31 S31A C31 104.72(18) . . ?
C32 S31A C31 98.48(19) . . ?
S31A S31B O31 73.7(5) . . ?
S31A S31B C31 76.9(5) . . ?
O31 S31B C31 122.7(6) . . ?
S31A S31B C32 68.2(4) . . ?
O31 S31B C32 110.6(6) . . ?
C31 S31B C32 102.1(5) . . ?
S31B C31 S31A 39.8(3) . . ?
S31B C31 H31A 119.4 . . ?
S31A C31 H31A 119.4 . . ?
S31B C31 H31B 119.4 . . ?
S31A C31 H31B 119.4 . . ?
H31A C31 H31B 117.0 . . ?
S31A C32 S31B 38.6(3) . . ?
S31A C32 H32A 119.5 . . ?
S31B C32 H32A 119.5 . . ?
S31A C32 H32B 119.5 . . ?
S31B C32 H32B 119.5 . . ?
H32A C32 H32B 117.1 . . ?
S41A O41 S41B 47.4(2) . . ?
S41A O41 Pr1 167.1(3) . . ?
S41B O41 Pr1 121.5(3) . . ?
S41B S41A O41 76.8(3) . . ?
S41B S41A C42 43.0(4) . . ?
O41 S41A C42 107.3(4) . . ?
S41B S41A C41 74.5(4) . . ?
O41 S41A C41 104.3(2) . . ?
C42 S41A C41 95.5(3) . . ?
C42 S41B S41A 88.4(6) . . ?
C42 S41B O41 124.4(5) . . ?
S41A S41B O41 55.9(3) . . ?
C42 S41B C41 112.7(6) . . ?
S41A S41B C41 64.1(3) . . ?
O41 S41B C41 90.0(4) . . ?
S41A C41 S41B 41.3(2) . . ?
S41A C41 H41A 119.3 . . ?
S41B C41 H41A 119.3 . . ?
S41A C41 H41B 119.3 . . ?
S41B C41 H41B 119.3 . . ?
H41A C41 H41B 116.9 . . ?
S41B C42 S41A 48.6(4) . . ?
S41B C42 H42A 118.8 . . ?
S41A C42 H42A 118.8 . . ?
S41B C42 H42B 118.8 . . ?
S41A C42 H42B 118.8 . . ?
H42A C42 H42B 116.2 . . ?
Pr1 O1W H1WA 109.5 . . ?
Pr1 O2W H2WA 109.5 . . ?
Pr1 O3W H3WA 109.5 . . ?

loop_
_geom_bond_atom_site_label_1
_geom_bond_atom_site_label_2
_geom_bond_distance
_geom_bond_site_symmetry_2
_geom_bond_publ_flag
Pr1 O31 2.392(2) . ?
Pr1 O41 2.401(4) . ?
Pr1 O11 2.413(3) . ?
Pr1 O21 2.415(2) . ?
Pr1 O3W 2.471(2) . ?
Pr1 O1W 2.498(2) . ?
Pr1 O2W 2.549(2) . ?
Pr1 N6 2.621(3) . ?
Co1 C4 1.892(4) . ?
Co1 C1 1.896(3) . ?
Co1 C5 1.897(4) . ?
Co1 C2 1.898(3) . ?
Co1 C3 1.898(3) . ?
Co1 C6 1.899(4) . ?
C1 N1 1.137(4) . ?
C2 N2 1.142(4) . ?
C3 N3 1.128(5) . ?
C4 N4 1.160(5) . ?
C5 N5 1.149(5) . ?
C6 N6 1.169(5) . ?
O11 S11A 1.519(3) . ?
O11 S11B 1.570(7) . ?
S11A S11B 1.246(7) . ?
S11A C11 1.728(7) . ?
S11A C12 1.786(5) . ?
S11B C11 1.314(9) . ?
S11B C12 1.897(8) . ?
C11 H11A 0.9700 . ?
C11 H11B 0.9700 . ?
C12 H12A 0.9700 . ?
C12 H12B 0.9700 . ?
O21 S21B 1.388(4) . ?
O21 S21A 1.485(3) . ?
S21A S21B 1.306(3) . ?
S21A C22 1.740(4) . ?
S21A C21 1.797(4) . ?
S21B C22 1.776(5) . ?
S21B C21 1.788(5) . ?
C21 H21A 0.9700 . ?
C21 H21B 0.9700 . ?
C22 H22A 0.9700 . ?
C22 H22B 0.9700 . ?
O31 S31B 1.345(8) . ?
O31 S31A 1.519(3) . ?
S31A S31B 1.179(10) . ?
S31A C32 1.753(4) . ?
S31A C31 1.792(4) . ?
S31B C31 1.644(9) . ?
S31B C32 1.806(9) . ?
C31 H31A 0.9700 . ?
C31 H31B 0.9700 . ?
C32 H32A 0.9700 . ?
C32 H32B 0.9700 . ?
O41 S41A 1.470(4) . ?
O41 S41B 1.729(6) . ?
S41A S41B 1.306(6) . ?
S41A C42 1.741(9) . ?
S41A C41 1.780(6) . ?
S41B C42 1.188(9) . ?
S41B C41 1.907(9) . ?
C41 H41A 0.9700 . ?
C41 H41B 0.9700 . ?
C42 H42A 0.9700 . ?
C42 H42B 0.9700 . ?
O1W H1WA 0.8200 . ?
O2W H2WA 0.8200 . ?
O3W H3WA 0.8200 . ?
O4W H4WA 0.849(6) . ?

loop_
_geom_hbond_atom_site_label_D
_geom_hbond_atom_site_label_H
_geom_hbond_atom_site_label_A
_geom_hbond_distance_DH
_geom_hbond_distance_HA
_geom_hbond_distance_DA
_geom_hbond_angle_DHA
_geom_hbond_site_symmetry_A
O4W H4WA N3 0.849(6) 2.045(8) 2.889(4) 172.2(16) 4_566
O3W H3WA N2 0.82 2.25 2.704(4) 115.1 3_755
O2W H2WA N1 0.82 2.31 2.824(4) 121.6 3_765
